data_4069707
loop_
_publ_author_name
'Solari, Euro'
'Gauthier, S\'ebastien'
'Scopelliti, Rosario'
'Severin, Kay'

_publ_section_title
;
 Multifaceted Chemistry of [(Cymene)RuCl2]2and PCy3
;
_journal_issue 15
_journal_name_full Organometallics
_journal_page_first 4519
_journal_paper_doi 10.1021/om900374e
_journal_volume 28
_journal_year 2009
_chemical_formula_moiety 'C28 H48 Cl P Ru'
_chemical_formula_sum 'C28 H48 Cl P Ru'
_chemical_formula_weight 552.15
_chemical_name_systematic
; 
 ? 
;
_space_group_IT_number 14
_symmetry_cell_setting monoclinic
_symmetry_space_group_name_Hall '-P 2ybc'
_symmetry_space_group_name_H-M 'P 1 21/c 1'
_atom_sites_solution_hydrogens geom
_atom_sites_solution_primary direct
_atom_sites_solution_secondary difmap
_audit_creation_method SHELXL-97
_cell_angle_alpha 90.00
_cell_angle_beta 91.287(4)
_cell_angle_gamma 90.00
_cell_formula_units_Z 4
_cell_length_a 9.8265(5)
_cell_length_b 10.6166(6)
_cell_length_c 25.9342(14)
_cell_measurement_reflns_used 5941
_cell_measurement_temperature 140(2)
_cell_measurement_theta_max 27.3733
_cell_measurement_theta_min 2.45575
_cell_volume 2704.9(3)
_computing_cell_refinement 'Oxford Diffraction, CrysAlis RED'
_computing_data_collection 'Oxford Diffraction, CrysAlis CCD'
_computing_data_reduction 'Oxford Diffraction, CrysAlis RED'
_computing_molecular_graphics 'Bruker SHELXTL'
_computing_publication_material 'Bruker SHELXTL'
_computing_structure_refinement 'SHELXL-97 (Sheldrick, 1997)'
_computing_structure_solution 'SHELXS-97 (Sheldrick, 1990)'
_diffrn_ambient_temperature 140(2)
_diffrn_measured_fraction_theta_full 0.952
_diffrn_measured_fraction_theta_max 0.952
_diffrn_measurement_device_type 'Oxford Diffraction KM4/Sapphire CCD'
_diffrn_measurement_method 'phi and omega scans'
_diffrn_radiation_monochromator graphite
_diffrn_radiation_source 'fine-focus sealed tube'
_diffrn_radiation_type MoK\a
_diffrn_radiation_wavelength 0.71073
_diffrn_reflns_av_R_equivalents 0.0494
_diffrn_reflns_av_sigmaI/netI 0.0538
_diffrn_reflns_limit_h_max 11
_diffrn_reflns_limit_h_min -11
_diffrn_reflns_limit_k_max 12
_diffrn_reflns_limit_k_min -12
_diffrn_reflns_limit_l_max 30
_diffrn_reflns_limit_l_min -30
_diffrn_reflns_number 15813
_diffrn_reflns_theta_full 25.03
_diffrn_reflns_theta_max 25.03
_diffrn_reflns_theta_min 3.10
_exptl_absorpt_coefficient_mu 0.751
_exptl_absorpt_correction_T_max 0.9330
_exptl_absorpt_correction_T_min 0.8201
_exptl_absorpt_correction_type multi-scan
_exptl_absorpt_process_details
; 
[c.f. r.h. blessing, acta cryst. (1995), a51, 33-38] 
;
_exptl_crystal_colour yellow
_exptl_crystal_density_diffrn 1.356
_exptl_crystal_density_method 'not measured'
_exptl_crystal_description prismatic
_exptl_crystal_F_000 1168
_exptl_crystal_size_max 0.26
_exptl_crystal_size_mid 0.11
_exptl_crystal_size_min 0.10
_refine_diff_density_max 1.905
_refine_diff_density_min -0.535
_refine_diff_density_rms 0.094
_refine_ls_extinction_method none
_refine_ls_goodness_of_fit_ref 1.122
_refine_ls_hydrogen_treatment riding
_refine_ls_matrix_type full
_refine_ls_number_parameters 284
_refine_ls_number_reflns 4558
_refine_ls_number_restraints 0
_refine_ls_restrained_S_all 1.122
_refine_ls_R_factor_all 0.0626
_refine_ls_R_factor_gt 0.0485
_refine_ls_shift/su_max 0.001
_refine_ls_shift/su_mean 0.000
_refine_ls_structure_factor_coef Fsqd
_refine_ls_weighting_details 'calc w=1/[\s^2^(Fo^2^)+(0.0342P)^2^+7.7358P] where P=(Fo^2^+2Fc^2^)/3'
_refine_ls_weighting_scheme calc
_refine_ls_wR_factor_gt 0.1012
_refine_ls_wR_factor_ref 0.1068
_reflns_number_gt 3764
_reflns_number_total 4558
_reflns_threshold_expression >2sigma(I)
_cod_data_source_file om900374e_si_001.cif
_cod_data_source_block complex_3
_cod_depositor_comments
;
The following automatic conversions were performed:

'_symmetry_cell_setting' value 'Monoclinic' changed to 'monoclinic'
according to /home/saulius/struct/CIF-dictionaries/cif_core.dic
dictionary named 'cif_core.dic' version 2.4.2 from 2011-04-26.

Automatic conversion script
Id: cif_fix_values 1715 2011-07-08 13:25:40Z adriana 
;
_cod_original_sg_symbol_H-M P2(1)/c
_cod_database_code 4069707

loop_
_symmetry_equiv_pos_as_xyz
'x, y, z'
'-x, y+1/2, -z+1/2'
'-x, -y, -z'
'x, -y-1/2, z-1/2'

loop_
_atom_site_label
_atom_site_type_symbol
_atom_site_fract_x
_atom_site_fract_y
_atom_site_fract_z
_atom_site_U_iso_or_equiv
_atom_site_adp_type
_atom_site_occupancy
_atom_site_symmetry_multiplicity
_atom_site_calc_flag
_atom_site_refinement_flags
Ru1 Ru 0.23411(4) 0.06804(4) 0.280592(14) 0.01264(12) Uani 1 1 d .
H1 H 0.111(5) 0.097(4) 0.3103(17) 0.015 Uiso 1 1 d .
Cl1 Cl 0.26752(13) 0.29341(11) 0.26765(4) 0.0184(3) Uani 1 1 d .
P1 P 0.31462(13) 0.08854(11) 0.36505(4) 0.0125(3) Uani 1 1 d .
C1 C 0.1579(5) -0.1233(5) 0.26482(17) 0.0159(11) Uani 1 1 d .
C2 C 0.3017(5) -0.1256(4) 0.26870(17) 0.0144(11) Uani 1 1 d .
H2 H 0.3443 -0.1746 0.2951 0.017 Uiso 1 1 calc R
C3 C 0.3858(5) -0.0560(4) 0.23397(17) 0.0164(11) Uani 1 1 d .
H3 H 0.4817 -0.0670 0.2347 0.020 Uiso 1 1 calc R
C4 C 0.3238(5) 0.0282(4) 0.19898(17) 0.0143(11) Uani 1 1 d .
C5 C 0.1769(5) 0.0375(5) 0.19726(18) 0.0180(11) Uani 1 1 d .
H5 H 0.1344 0.0973 0.1749 0.022 Uiso 1 1 calc R
C6 C 0.0963(5) -0.0393(4) 0.22768(18) 0.0185(11) Uani 1 1 d .
H6 H 0.0000 -0.0361 0.2238 0.022 Uiso 1 1 calc R
C7 C 0.0703(6) -0.2114(5) 0.2957(2) 0.0252(13) Uani 1 1 d .
H7A H 0.0425 -0.2831 0.2741 0.038 Uiso 1 1 calc R
H7B H -0.0107 -0.1663 0.3071 0.038 Uiso 1 1 calc R
H7C H 0.1223 -0.2418 0.3259 0.038 Uiso 1 1 calc R
C8 C 0.4079(6) 0.1119(5) 0.16396(19) 0.0212(12) Uani 1 1 d .
H8 H 0.3891 0.2015 0.1734 0.025 Uiso 1 1 calc R
C9 C 0.5615(6) 0.0909(5) 0.1697(2) 0.0272(13) Uani 1 1 d .
H9A H 0.5917 0.1126 0.2048 0.041 Uiso 1 1 calc R
H9B H 0.6087 0.1443 0.1450 0.041 Uiso 1 1 calc R
H9C H 0.5824 0.0023 0.1628 0.041 Uiso 1 1 calc R
C10 C 0.3619(7) 0.0932(6) 0.1071(2) 0.0379(16) Uani 1 1 d .
H10A H 0.3839 0.0073 0.0962 0.057 Uiso 1 1 calc R
H10B H 0.4092 0.1537 0.0853 0.057 Uiso 1 1 calc R
H10C H 0.2634 0.1065 0.1037 0.057 Uiso 1 1 calc R
C11 C 0.2625(5) -0.0440(4) 0.40805(17) 0.0138(10) Uani 1 1 d .
H11 H 0.2782 -0.1223 0.3876 0.017 Uiso 1 1 calc R
C12 C 0.3414(5) -0.0645(5) 0.45927(18) 0.0218(11) Uani 1 1 d .
H12A H 0.4401 -0.0681 0.4526 0.026 Uiso 1 1 calc R
H12B H 0.3250 0.0076 0.4826 0.026 Uiso 1 1 calc R
C13 C 0.2972(5) -0.1869(5) 0.48553(19) 0.0209(12) Uani 1 1 d .
H13A H 0.3185 -0.2594 0.4631 0.025 Uiso 1 1 calc R
H13B H 0.3488 -0.1972 0.5185 0.025 Uiso 1 1 calc R
C14 C 0.1455(5) -0.1860(5) 0.49604(18) 0.0198(11) Uani 1 1 d .
H14A H 0.1254 -0.1187 0.5212 0.024 Uiso 1 1 calc R
H14B H 0.1190 -0.2676 0.5113 0.024 Uiso 1 1 calc R
C15 C 0.0620(5) -0.1634(5) 0.44594(19) 0.0235(12) Uani 1 1 d .
H15A H 0.0727 -0.2364 0.4226 0.028 Uiso 1 1 calc R
H15B H -0.0356 -0.1560 0.4541 0.028 Uiso 1 1 calc R
C16 C 0.1082(5) -0.0432(5) 0.4185(2) 0.0212(12) Uani 1 1 d .
H16A H 0.0864 0.0307 0.4401 0.025 Uiso 1 1 calc R
H16B H 0.0571 -0.0348 0.3854 0.025 Uiso 1 1 calc R
C17 C 0.2671(5) 0.2423(4) 0.39502(17) 0.0135(10) Uani 1 1 d .
H17 H 0.3128 0.3068 0.3733 0.016 Uiso 1 1 calc R
C18 C 0.3224(6) 0.2691(5) 0.45028(19) 0.0228(12) Uani 1 1 d .
H18A H 0.2731 0.2166 0.4753 0.027 Uiso 1 1 calc R
H18B H 0.4202 0.2469 0.4528 0.027 Uiso 1 1 calc R
C19 C 0.3039(6) 0.4083(5) 0.46345(19) 0.0248(13) Uani 1 1 d .
H19A H 0.3396 0.4243 0.4988 0.030 Uiso 1 1 calc R
H19B H 0.3567 0.4603 0.4394 0.030 Uiso 1 1 calc R
C20 C 0.1548(6) 0.4465(5) 0.4599(2) 0.0288(13) Uani 1 1 d .
H20A H 0.1464 0.5378 0.4668 0.035 Uiso 1 1 calc R
H20B H 0.1033 0.4007 0.4864 0.035 Uiso 1 1 calc R
C21 C 0.0945(6) 0.4165(5) 0.4062(2) 0.0280(13) Uani 1 1 d .
H21A H 0.1379 0.4711 0.3804 0.034 Uiso 1 1 calc R
H21B H -0.0042 0.4355 0.4057 0.034 Uiso 1 1 calc R
C22 C 0.1156(5) 0.2777(5) 0.3914(2) 0.0201(12) Uani 1 1 d .
H22A H 0.0634 0.2231 0.4147 0.024 Uiso 1 1 calc R
H22B H 0.0808 0.2636 0.3557 0.024 Uiso 1 1 calc R
C23 C 0.5039(5) 0.0873(4) 0.37432(17) 0.0141(10) Uani 1 1 d .
H23 H 0.5243 0.0974 0.4120 0.017 Uiso 1 1 calc R
C24 C 0.5677(5) -0.0377(5) 0.35715(19) 0.0178(11) Uani 1 1 d .
H24A H 0.5275 -0.1078 0.3768 0.021 Uiso 1 1 calc R
H24B H 0.5459 -0.0517 0.3201 0.021 Uiso 1 1 calc R
C25 C 0.7217(5) -0.0384(5) 0.36550(19) 0.0203(12) Uani 1 1 d .
H25A H 0.7593 -0.1192 0.3532 0.024 Uiso 1 1 calc R
H25B H 0.7439 -0.0307 0.4028 0.024 Uiso 1 1 calc R
C26 C 0.7867(5) 0.0710(5) 0.33630(19) 0.0235(12) Uani 1 1 d .
H26A H 0.8864 0.0707 0.3428 0.028 Uiso 1 1 calc R
H26B H 0.7698 0.0602 0.2988 0.028 Uiso 1 1 calc R
C27 C 0.7273(5) 0.1969(5) 0.35373(19) 0.0220(12) Uani 1 1 d .
H27A H 0.7673 0.2662 0.3335 0.026 Uiso 1 1 calc R
H27B H 0.7512 0.2111 0.3906 0.026 Uiso 1 1 calc R
C28 C 0.5720(5) 0.1979(5) 0.34625(19) 0.0203(12) Uani 1 1 d .
H28A H 0.5489 0.1929 0.3090 0.024 Uiso 1 1 calc R
H28B H 0.5355 0.2783 0.3595 0.024 Uiso 1 1 calc R

loop_
_atom_site_aniso_label
_atom_site_aniso_U_11
_atom_site_aniso_U_22
_atom_site_aniso_U_33
_atom_site_aniso_U_23
_atom_site_aniso_U_13
_atom_site_aniso_U_12
Ru1 0.0124(2) 0.01333(19) 0.01215(19) -0.00091(16) 0.00033(14) -0.00008(18)
Cl1 0.0210(8) 0.0155(6) 0.0185(6) 0.0010(5) -0.0015(5) -0.0001(5)
P1 0.0091(7) 0.0148(6) 0.0136(6) -0.0005(5) 0.0012(5) 0.0000(5)
C1 0.015(3) 0.019(2) 0.014(2) -0.005(2) 0.000(2) -0.009(2)
C2 0.017(3) 0.016(2) 0.010(2) -0.0013(19) -0.0018(19) 0.004(2)
C3 0.015(3) 0.019(3) 0.015(2) -0.006(2) -0.0003(19) 0.004(2)
C4 0.016(3) 0.014(2) 0.013(2) -0.0078(18) 0.000(2) -0.001(2)
C5 0.018(3) 0.020(3) 0.015(2) -0.005(2) -0.004(2) 0.001(2)
C6 0.014(3) 0.020(3) 0.021(3) -0.009(2) -0.005(2) 0.001(2)
C7 0.026(4) 0.021(3) 0.029(3) -0.001(2) 0.004(2) -0.009(2)
C8 0.025(3) 0.018(3) 0.021(3) -0.001(2) 0.005(2) -0.004(2)
C9 0.034(4) 0.021(3) 0.027(3) -0.003(2) 0.013(2) -0.005(3)
C10 0.041(4) 0.055(4) 0.018(3) 0.003(3) 0.004(3) -0.003(3)
C11 0.015(3) 0.012(2) 0.015(2) 0.0001(18) 0.0004(19) 0.003(2)
C12 0.021(3) 0.026(3) 0.018(2) 0.003(2) -0.002(2) 0.000(3)
C13 0.018(3) 0.025(3) 0.019(3) 0.007(2) -0.002(2) -0.003(2)
C14 0.017(3) 0.022(3) 0.021(3) 0.002(2) 0.001(2) 0.000(2)
C15 0.010(3) 0.034(3) 0.026(3) 0.007(2) 0.001(2) -0.005(2)
C16 0.015(3) 0.023(3) 0.025(3) 0.009(2) 0.003(2) -0.002(2)
C17 0.011(3) 0.014(2) 0.016(2) -0.0034(19) 0.0049(19) 0.001(2)
C18 0.024(4) 0.025(3) 0.019(3) -0.003(2) -0.001(2) 0.004(2)
C19 0.033(4) 0.027(3) 0.014(2) -0.008(2) -0.005(2) 0.005(3)
C20 0.037(4) 0.021(3) 0.029(3) -0.009(2) 0.006(2) 0.003(3)
C21 0.024(3) 0.022(3) 0.038(3) -0.005(2) -0.002(2) 0.007(3)
C22 0.013(3) 0.019(3) 0.028(3) -0.006(2) 0.000(2) 0.002(2)
C23 0.012(3) 0.017(3) 0.013(2) -0.0002(19) 0.0009(18) -0.002(2)
C24 0.012(3) 0.021(3) 0.020(3) -0.002(2) -0.002(2) 0.001(2)
C25 0.015(3) 0.018(3) 0.027(3) -0.001(2) -0.004(2) 0.002(2)
C26 0.009(3) 0.033(3) 0.029(3) 0.003(2) 0.002(2) 0.003(3)
C27 0.019(3) 0.026(3) 0.021(3) 0.008(2) 0.001(2) -0.004(2)
C28 0.015(3) 0.022(3) 0.024(3) 0.005(2) 0.001(2) -0.001(2)

loop_
_atom_type_symbol
_atom_type_description
_atom_type_scat_dispersion_real
_atom_type_scat_dispersion_imag
_atom_type_scat_source
C C 0.0033 0.0016 'International Tables Vol C Tables 4.2.6.8 and 6.1.1.4'
H H 0.0000 0.0000 'International Tables Vol C Tables 4.2.6.8 and 6.1.1.4'
P P 0.1023 0.0942 'International Tables Vol C Tables 4.2.6.8 and 6.1.1.4'
Cl Cl 0.1484 0.1585 'International Tables Vol C Tables 4.2.6.8 and 6.1.1.4'
Ru Ru -1.2594 0.8363 'International Tables Vol C Tables 4.2.6.8 and 6.1.1.4'

loop_
_geom_angle_atom_site_label_1
_geom_angle_atom_site_label_2
_geom_angle_atom_site_label_3
_geom_angle
C2 Ru1 C1 37.67(19)
C2 Ru1 C6 67.24(18)
C1 Ru1 C6 37.91(18)
C2 Ru1 C5 78.38(17)
C1 Ru1 C5 67.10(17)
C6 Ru1 C5 36.38(18)
C2 Ru1 P1 97.07(13)
C1 Ru1 P1 111.67(13)
C6 Ru1 P1 145.18(13)
C5 Ru1 P1 173.94(14)
C2 Ru1 C3 36.84(17)
C1 Ru1 C3 66.63(18)
C6 Ru1 C3 77.23(18)
C5 Ru1 C3 64.58(18)
P1 Ru1 C3 109.39(12)
C2 Ru1 C4 65.29(17)
C1 Ru1 C4 78.44(16)
C6 Ru1 C4 65.61(17)
C5 Ru1 C4 36.63(18)
P1 Ru1 C4 137.71(13)
C3 Ru1 C4 34.79(16)
C2 Ru1 Cl1 149.46(13)
C1 Ru1 Cl1 157.86(13)
C6 Ru1 Cl1 120.03(13)
C5 Ru1 Cl1 92.33(13)
P1 Ru1 Cl1 89.64(4)
C3 Ru1 Cl1 113.01(12)
C4 Ru1 Cl1 89.89(12)
C2 Ru1 H1 121.7(18)
C1 Ru1 H1 90.7(18)
C6 Ru1 H1 86.3(18)
C5 Ru1 H1 109.9(18)
P1 Ru1 H1 75.8(18)
C3 Ru1 H1 157.2(18)
C4 Ru1 H1 146.4(18)
Cl1 Ru1 H1 88.9(17)
C23 P1 C17 102.1(2)
C23 P1 C11 101.7(2)
C17 P1 C11 109.5(2)
C23 P1 Ru1 115.94(15)
C17 P1 Ru1 112.99(16)
C11 P1 Ru1 113.52(15)
C2 C1 C6 117.6(4)
C2 C1 C7 122.1(5)
C6 C1 C7 120.2(5)
C2 C1 Ru1 70.5(3)
C6 C1 Ru1 71.8(3)
C7 C1 Ru1 131.9(3)
C1 C2 C3 122.2(4)
C1 C2 Ru1 71.8(3)
C3 C2 Ru1 77.7(3)
C1 C2 H2 118.9
C3 C2 H2 118.9
Ru1 C2 H2 123.0
C4 C3 C2 119.0(5)
C4 C3 Ru1 72.8(3)
C2 C3 Ru1 65.5(3)
C4 C3 H3 120.5
C2 C3 H3 120.5
Ru1 C3 H3 134.5
C3 C4 C5 118.8(4)
C3 C4 C8 121.5(5)
C5 C4 C8 119.7(4)
C3 C4 Ru1 72.4(3)
C5 C4 Ru1 67.7(3)
C8 C4 Ru1 130.6(3)
C6 C5 C4 121.5(5)
C6 C5 Ru1 70.9(3)
C4 C5 Ru1 75.6(3)
C6 C5 H5 119.3
C4 C5 H5 119.3
Ru1 C5 H5 126.0
C5 C6 C1 120.4(5)
C5 C6 Ru1 72.7(3)
C1 C6 Ru1 70.3(3)
C5 C6 H6 119.8
C1 C6 H6 119.8
Ru1 C6 H6 129.7
C1 C7 H7A 109.5
C1 C7 H7B 109.5
H7A C7 H7B 109.5
C1 C7 H7C 109.5
H7A C7 H7C 109.5
H7B C7 H7C 109.5
C4 C8 C9 113.8(4)
C4 C8 C10 110.0(4)
C9 C8 C10 109.9(4)
C4 C8 H8 107.6
C9 C8 H8 107.6
C10 C8 H8 107.6
C8 C9 H9A 109.5
C8 C9 H9B 109.5
H9A C9 H9B 109.5
C8 C9 H9C 109.5
H9A C9 H9C 109.5
H9B C9 H9C 109.5
C8 C10 H10A 109.5
C8 C10 H10B 109.5
H10A C10 H10B 109.5
C8 C10 H10C 109.5
H10A C10 H10C 109.5
H10B C10 H10C 109.5
C12 C11 C16 109.0(4)
C12 C11 P1 118.8(3)
C16 C11 P1 112.5(3)
C12 C11 H11 105.1
C16 C11 H11 105.1
P1 C11 H11 105.1
C13 C12 C11 111.2(4)
C13 C12 H12A 109.4
C11 C12 H12A 109.4
C13 C12 H12B 109.4
C11 C12 H12B 109.4
H12A C12 H12B 108.0
C14 C13 C12 111.3(4)
C14 C13 H13A 109.4
C12 C13 H13A 109.4
C14 C13 H13B 109.4
C12 C13 H13B 109.4
H13A C13 H13B 108.0
C13 C14 C15 110.8(4)
C13 C14 H14A 109.5
C15 C14 H14A 109.5
C13 C14 H14B 109.5
C15 C14 H14B 109.5
H14A C14 H14B 108.1
C16 C15 C14 111.3(4)
C16 C15 H15A 109.4
C14 C15 H15A 109.4
C16 C15 H15B 109.4
C14 C15 H15B 109.4
H15A C15 H15B 108.0
C15 C16 C11 112.2(4)
C15 C16 H16A 109.2
C11 C16 H16A 109.2
C15 C16 H16B 109.2
C11 C16 H16B 109.2
H16A C16 H16B 107.9
C22 C17 C18 109.4(4)
C22 C17 P1 116.0(3)
C18 C17 P1 117.3(3)
C22 C17 H17 104.1
C18 C17 H17 104.1
P1 C17 H17 104.1
C19 C18 C17 110.1(4)
C19 C18 H18A 109.6
C17 C18 H18A 109.6
C19 C18 H18B 109.6
C17 C18 H18B 109.6
H18A C18 H18B 108.2
C20 C19 C18 111.3(5)
C20 C19 H19A 109.4
C18 C19 H19A 109.4
C20 C19 H19B 109.4
C18 C19 H19B 109.4
H19A C19 H19B 108.0
C19 C20 C21 110.6(4)
C19 C20 H20A 109.5
C21 C20 H20A 109.5
C19 C20 H20B 109.5
C21 C20 H20B 109.5
H20A C20 H20B 108.1
C20 C21 C22 112.0(4)
C20 C21 H21A 109.2
C22 C21 H21A 109.2
C20 C21 H21B 109.2
C22 C21 H21B 109.2
H21A C21 H21B 107.9
C17 C22 C21 110.8(4)
C17 C22 H22A 109.5
C21 C22 H22A 109.5
C17 C22 H22B 109.5
C21 C22 H22B 109.5
H22A C22 H22B 108.1
C24 C23 C28 109.7(4)
C24 C23 P1 112.3(3)
C28 C23 P1 112.0(3)
C24 C23 H23 107.6
C28 C23 H23 107.6
P1 C23 H23 107.6
C25 C24 C23 111.9(4)
C25 C24 H24A 109.2
C23 C24 H24A 109.2
C25 C24 H24B 109.2
C23 C24 H24B 109.2
H24A C24 H24B 107.9
C24 C25 C26 110.4(4)
C24 C25 H25A 109.6
C26 C25 H25A 109.6
C24 C25 H25B 109.6
C26 C25 H25B 109.6
H25A C25 H25B 108.1
C27 C26 C25 110.5(4)
C27 C26 H26A 109.6
C25 C26 H26A 109.6
C27 C26 H26B 109.6
C25 C26 H26B 109.6
H26A C26 H26B 108.1
C26 C27 C28 110.7(4)
C26 C27 H27A 109.5
C28 C27 H27A 109.5
C26 C27 H27B 109.5
C28 C27 H27B 109.5
H27A C27 H27B 108.1
C27 C28 C23 112.1(4)
C27 C28 H28A 109.2
C23 C28 H28A 109.2
C27 C28 H28B 109.2
C23 C28 H28B 109.2
H28A C28 H28B 107.9

loop_
_geom_bond_atom_site_label_1
_geom_bond_atom_site_label_2
_geom_bond_distance
Ru1 C2 2.184(5)
Ru1 C1 2.200(5)
Ru1 C6 2.221(5)
Ru1 C5 2.244(5)
Ru1 P1 2.3222(12)
Ru1 C3 2.345(5)
Ru1 C4 2.349(4)
Ru1 Cl1 2.4393(12)
Ru1 H1 1.48(5)
P1 C23 1.870(5)
P1 C17 1.872(4)
P1 C11 1.874(4)
C1 C2 1.415(7)
C1 C6 1.436(7)
C1 C7 1.512(7)
C2 C3 1.439(7)
C2 H2 0.9500
C3 C4 1.403(7)
C3 H3 0.9500
C4 C5 1.447(7)
C4 C8 1.527(7)
C5 C6 1.394(7)
C5 H5 0.9500
C6 H6 0.9500
C7 H7A 0.9800
C7 H7B 0.9800
C7 H7C 0.9800
C8 C9 1.529(8)
C8 C10 1.547(7)
C8 H8 1.0000
C9 H9A 0.9800
C9 H9B 0.9800
C9 H9C 0.9800
C10 H10A 0.9800
C10 H10B 0.9800
C10 H10C 0.9800
C11 C12 1.538(6)
C11 C16 1.547(7)
C11 H11 1.0000
C12 C13 1.534(7)
C12 H12A 0.9900
C12 H12B 0.9900
C13 C14 1.521(7)
C13 H13A 0.9900
C13 H13B 0.9900
C14 C15 1.540(7)
C14 H14A 0.9900
C14 H14B 0.9900
C15 C16 1.534(7)
C15 H15A 0.9900
C15 H15B 0.9900
C16 H16A 0.9900
C16 H16B 0.9900
C17 C22 1.537(7)
C17 C18 1.548(6)
C17 H17 1.0000
C18 C19 1.528(7)
C18 H18A 0.9900
C18 H18B 0.9900
C19 C20 1.520(8)
C19 H19A 0.9900
C19 H19B 0.9900
C20 C21 1.535(7)
C20 H20A 0.9900
C20 H20B 0.9900
C21 C22 1.537(7)
C21 H21A 0.9900
C21 H21B 0.9900
C22 H22A 0.9900
C22 H22B 0.9900
C23 C24 1.538(6)
C23 C28 1.541(6)
C23 H23 1.0000
C24 C25 1.524(7)
C24 H24A 0.9900
C24 H24B 0.9900
C25 C26 1.534(7)
C25 H25A 0.9900
C25 H25B 0.9900
C26 C27 1.531(7)
C26 H26A 0.9900
C26 H26B 0.9900
C27 C28 1.535(7)
C27 H27A 0.9900
C27 H27B 0.9900
C28 H28A 0.9900
C28 H28B 0.9900

loop_
_geom_torsion_atom_site_label_1
_geom_torsion_atom_site_label_2
_geom_torsion_atom_site_label_3
_geom_torsion_atom_site_label_4
_geom_torsion
C2 Ru1 P1 C23 67.1(2)
C1 Ru1 P1 C23 103.1(2)
C6 Ru1 P1 C23 126.8(3)
C5 Ru1 P1 C23 26.1(13)
C3 Ru1 P1 C23 31.3(2)
C4 Ru1 P1 C23 6.4(2)
Cl1 Ru1 P1 C23 -83.01(17)
C2 Ru1 P1 C17 -175.6(2)
C1 Ru1 P1 C17 -139.6(2)
C6 Ru1 P1 C17 -115.9(3)
C5 Ru1 P1 C17 143.4(13)
C3 Ru1 P1 C17 148.7(2)
C4 Ru1 P1 C17 123.8(2)
Cl1 Ru1 P1 C17 34.31(17)
C2 Ru1 P1 C11 -50.1(2)
C1 Ru1 P1 C11 -14.1(2)
C6 Ru1 P1 C11 9.6(3)
C5 Ru1 P1 C11 -91.1(13)
C3 Ru1 P1 C11 -85.9(2)
C4 Ru1 P1 C11 -110.8(2)
Cl1 Ru1 P1 C11 159.78(17)
C6 Ru1 C1 C2 129.3(4)
C5 Ru1 C1 C2 100.9(3)
P1 Ru1 C1 C2 -72.7(3)
C3 Ru1 C1 C2 29.9(3)
C4 Ru1 C1 C2 64.3(3)
Cl1 Ru1 C1 C2 123.8(4)
C2 Ru1 C1 C6 -129.3(4)
C5 Ru1 C1 C6 -28.4(3)
P1 Ru1 C1 C6 158.1(2)
C3 Ru1 C1 C6 -99.4(3)
C4 Ru1 C1 C6 -65.0(3)
Cl1 Ru1 C1 C6 -5.5(5)
C2 Ru1 C1 C7 116.1(6)
C6 Ru1 C1 C7 -114.6(6)
C5 Ru1 C1 C7 -143.0(6)
P1 Ru1 C1 C7 43.4(5)
C3 Ru1 C1 C7 146.0(5)
C4 Ru1 C1 C7 -179.6(5)
Cl1 Ru1 C1 C7 -120.1(5)
C6 C1 C2 C3 -5.7(7)
C7 C1 C2 C3 170.3(4)
Ru1 C1 C2 C3 -61.8(4)
C6 C1 C2 Ru1 56.1(4)
C7 C1 C2 Ru1 -127.9(4)
C6 Ru1 C2 C1 -31.0(3)
C5 Ru1 C2 C1 -67.4(3)
P1 Ru1 C2 C1 116.6(3)
C3 Ru1 C2 C1 -130.3(4)
C4 Ru1 C2 C1 -103.6(3)
Cl1 Ru1 C2 C1 -142.0(2)
C1 Ru1 C2 C3 130.3(4)
C6 Ru1 C2 C3 99.2(3)
C5 Ru1 C2 C3 62.8(3)
P1 Ru1 C2 C3 -113.1(3)
C4 Ru1 C2 C3 26.7(3)
Cl1 Ru1 C2 C3 -11.7(4)
C1 C2 C3 C4 7.6(7)
Ru1 C2 C3 C4 -51.3(4)
C1 C2 C3 Ru1 58.9(4)
C2 Ru1 C3 C4 134.4(4)
C1 Ru1 C3 C4 103.9(3)
C6 Ru1 C3 C4 65.4(3)
C5 Ru1 C3 C4 29.2(3)
P1 Ru1 C3 C4 -150.2(3)
Cl1 Ru1 C3 C4 -52.0(3)
C1 Ru1 C3 C2 -30.5(3)
C6 Ru1 C3 C2 -69.0(3)
C5 Ru1 C3 C2 -105.2(3)
P1 Ru1 C3 C2 75.4(3)
C4 Ru1 C3 C2 -134.4(4)
Cl1 Ru1 C3 C2 173.6(2)
C2 C3 C4 C5 -3.1(6)
Ru1 C3 C4 C5 -51.1(4)
C2 C3 C4 C8 175.3(4)
Ru1 C3 C4 C8 127.3(4)
C2 C3 C4 Ru1 48.0(4)
C2 Ru1 C4 C3 -28.1(3)
C1 Ru1 C4 C3 -65.5(3)
C6 Ru1 C4 C3 -103.1(3)
C5 Ru1 C4 C3 -132.5(4)
P1 Ru1 C4 C3 44.1(3)
Cl1 Ru1 C4 C3 133.5(3)
C2 Ru1 C4 C5 104.3(3)
C1 Ru1 C4 C5 67.0(3)
C6 Ru1 C4 C5 29.3(3)
P1 Ru1 C4 C5 176.6(2)
C3 Ru1 C4 C5 132.5(4)
Cl1 Ru1 C4 C5 -94.1(3)
C2 Ru1 C4 C8 -145.0(5)
C1 Ru1 C4 C8 177.7(5)
C6 Ru1 C4 C8 140.0(5)
C5 Ru1 C4 C8 110.7(6)
P1 Ru1 C4 C8 -72.7(5)
C3 Ru1 C4 C8 -116.8(6)
Cl1 Ru1 C4 C8 16.6(5)
C3 C4 C5 C6 -3.1(7)
C8 C4 C5 C6 178.4(4)
Ru1 C4 C5 C6 -56.4(4)
C3 C4 C5 Ru1 53.3(4)
C8 C4 C5 Ru1 -125.1(4)
C2 Ru1 C5 C6 67.2(3)
C1 Ru1 C5 C6 29.5(3)
P1 Ru1 C5 C6 108.9(12)
C3 Ru1 C5 C6 103.4(3)
C4 Ru1 C5 C6 131.2(4)
Cl1 Ru1 C5 C6 -142.1(3)
C2 Ru1 C5 C4 -64.0(3)
C1 Ru1 C5 C4 -101.8(3)
C6 Ru1 C5 C4 -131.2(4)
P1 Ru1 C5 C4 -22.3(14)
C3 Ru1 C5 C4 -27.8(3)
Cl1 Ru1 C5 C4 86.7(3)
C4 C5 C6 C1 5.0(7)
Ru1 C5 C6 C1 -53.6(4)
C4 C5 C6 Ru1 58.7(4)
C2 C1 C6 C5 -0.7(7)
C7 C1 C6 C5 -176.7(4)
Ru1 C1 C6 C5 54.8(4)
C2 C1 C6 Ru1 -55.4(4)
C7 C1 C6 Ru1 128.5(4)
C2 Ru1 C6 C5 -101.6(3)
C1 Ru1 C6 C5 -132.5(4)
P1 Ru1 C6 C5 -169.9(2)
C3 Ru1 C6 C5 -64.2(3)
C4 Ru1 C6 C5 -29.5(3)
Cl1 Ru1 C6 C5 45.1(3)
C2 Ru1 C6 C1 30.9(3)
C5 Ru1 C6 C1 132.5(4)
P1 Ru1 C6 C1 -37.5(4)
C3 Ru1 C6 C1 68.2(3)
C4 Ru1 C6 C1 103.0(3)
Cl1 Ru1 C6 C1 177.6(2)
C3 C4 C8 C9 2.1(6)
C5 C4 C8 C9 -179.5(4)
Ru1 C4 C8 C9 95.5(5)
C3 C4 C8 C10 125.9(5)
C5 C4 C8 C10 -55.7(6)
Ru1 C4 C8 C10 -140.7(4)
C23 P1 C11 C12 36.6(4)
C17 P1 C11 C12 -70.9(4)
Ru1 P1 C11 C12 161.8(3)
C23 P1 C11 C16 165.6(3)
C17 P1 C11 C16 58.1(4)
Ru1 P1 C11 C16 -69.2(3)
C16 C11 C12 C13 57.1(5)
P1 C11 C12 C13 -172.4(3)
C11 C12 C13 C14 -58.6(5)
C12 C13 C14 C15 56.2(6)
C13 C14 C15 C16 -54.3(6)
C14 C15 C16 C11 54.9(6)
C12 C11 C16 C15 -55.7(5)
P1 C11 C16 C15 170.4(3)
C23 P1 C17 C22 176.7(3)
C11 P1 C17 C22 -76.1(4)
Ru1 P1 C17 C22 51.5(4)
C23 P1 C17 C18 -51.5(4)
C11 P1 C17 C18 55.7(4)
Ru1 P1 C17 C18 -176.7(3)
C22 C17 C18 C19 -59.0(5)
P1 C17 C18 C19 166.3(4)
C17 C18 C19 C20 59.1(6)
C18 C19 C20 C21 -56.2(6)
C19 C20 C21 C22 54.3(6)
C18 C17 C22 C21 57.1(5)
P1 C17 C22 C21 -167.4(3)
C20 C21 C22 C17 -55.4(6)
C17 P1 C23 C24 174.5(3)
C11 P1 C23 C24 61.4(4)
Ru1 P1 C23 C24 -62.2(3)
C17 P1 C23 C28 -61.6(4)
C11 P1 C23 C28 -174.7(3)
Ru1 P1 C23 C28 61.7(4)
C28 C23 C24 C25 55.5(5)
P1 C23 C24 C25 -179.3(3)
C23 C24 C25 C26 -57.7(5)
C24 C25 C26 C27 57.8(5)
C25 C26 C27 C28 -56.8(5)
C26 C27 C28 C23 55.9(5)
C24 C23 C28 C27 -54.5(5)
P1 C23 C28 C27 -179.9(3)
